data_7132278
loop_
_publ_author_name
'Zaworotko, Michael'
'Koupepidou, Kyriaki'
'Bezrukov, Andrey A.'
'Castell, Dominic C.'
'Sensharma, Debobroto'
'Mukherjee, Soumya'

_publ_section_title
;
 Water vapour induced structural flexibility in a square lattice
 coordination network
;
_journal_name_full 'Chemical Communications'
_journal_paper_doi 10.1039/D3CC04109C
_journal_year 2023
_chemical_formula_moiety 'C30 H23 N6 Ni O5, 2.5(C H4 O), 0.5(H2 O), 1.5[CH4O]'
_chemical_formula_sum 'C34.08 H37.75 N6 Ni O8.59'
_chemical_formula_weight 727.53
_chemical_name_common sql-(1,3-bib)(ndc)-Ni-gamma
_space_group_crystal_system orthorhombic
_space_group_IT_number 36
_space_group_name_Hall 'C 2c -2'
_space_group_name_H-M_alt 'C m c 21'
_atom_sites_solution_hydrogens mixed
_audit_creation_date 2023-10-08
_audit_creation_method
;
Olex2 1.5-alpha
(compiled 2023.08.24 svn.re1ec1418 for OlexSys, GUI svn.r6817)
;
_audit_update_record
;
2023-10-08 deposited with the CCDC.	2023-10-27 downloaded from the CCDC.
;
_cell_angle_alpha 90
_cell_angle_beta 90
_cell_angle_gamma 90
_cell_formula_units_Z 8
_cell_length_a 22.0063(17)
_cell_length_b 16.5739(13)
_cell_length_c 18.9230(14)
_cell_measurement_reflns_used 9310
_cell_measurement_temperature 150.00
_cell_measurement_theta_max 25.72
_cell_measurement_theta_min 2.68
_cell_volume 6901.8(9)
_computing_cell_refinement 'SAINT V8.40B (?, 2016)'
_computing_data_collection 'APEX3 (Bruker, 2016)'
_computing_data_reduction 'SAINT V8.40B (?, 2016)'
_computing_molecular_graphics 'Olex2 1.5-alpha (Dolomanov et al., 2009)'
_computing_publication_material 'Olex2 1.5-alpha (Dolomanov et al., 2009)'
_computing_structure_refinement 'SHELXL 2018/3 (Sheldrick, 2015)'
_computing_structure_solution 'SHELXT 2018/2 (Sheldrick, 2018)'
_diffrn_ambient_temperature 150.00
_diffrn_measured_fraction_theta_full 0.997
_diffrn_measured_fraction_theta_max 0.994
_diffrn_measurement_device_type 'Bruker APEX-II CCD'
_diffrn_measurement_method '\f and \w scans'
_diffrn_radiation_type MoK\a
_diffrn_radiation_wavelength 0.71073
_diffrn_reflns_av_R_equivalents 0.0845
_diffrn_reflns_av_unetI/netI 0.0652
_diffrn_reflns_Laue_measured_fraction_full 0.997
_diffrn_reflns_Laue_measured_fraction_max 0.994
_diffrn_reflns_limit_h_max 27
_diffrn_reflns_limit_h_min -27
_diffrn_reflns_limit_k_max 20
_diffrn_reflns_limit_k_min -20
_diffrn_reflns_limit_l_max 23
_diffrn_reflns_limit_l_min -23
_diffrn_reflns_number 42736
_diffrn_reflns_point_group_measured_fraction_full 0.973
_diffrn_reflns_point_group_measured_fraction_max 0.964
_diffrn_reflns_theta_full 25.242
_diffrn_reflns_theta_max 26.102
_diffrn_reflns_theta_min 3.037
_exptl_absorpt_coefficient_mu 0.624
_exptl_absorpt_correction_T_max 0.7453
_exptl_absorpt_correction_T_min 0.5667
_exptl_absorpt_correction_type multi-scan
_exptl_absorpt_process_details
;
SADABS-2016/2 (Bruker,2016/2) was used for absorption correction.
wR2(int) was 0.0813 before and 0.0709 after correction.
The Ratio of minimum to maximum transmission is 0.7604.
The \l/2 correction factor is Not present.
;
_exptl_crystal_colour blue
_exptl_crystal_colour_primary blue
_exptl_crystal_density_diffrn 1.400
_exptl_crystal_description plate
_exptl_crystal_F_000 3047
_exptl_crystal_size_max 0.381
_exptl_crystal_size_mid 0.169
_exptl_crystal_size_min 0.094
_refine_diff_density_max 0.959
_refine_diff_density_min -0.541
_refine_diff_density_rms 0.110
_refine_ls_abs_structure_details
;
 Refined as an inversion twin.
;
_refine_ls_abs_structure_Flack 0.15(5)
_refine_ls_extinction_method none
_refine_ls_goodness_of_fit_ref 1.049
_refine_ls_hydrogen_treatment mixed
_refine_ls_matrix_type full
_refine_ls_number_parameters 315
_refine_ls_number_reflns 6777
_refine_ls_number_restraints 304
_refine_ls_restrained_S_all 1.026
_refine_ls_R_factor_all 0.1232
_refine_ls_R_factor_gt 0.0738
_refine_ls_shift/su_max 0.002
_refine_ls_shift/su_mean 0.000
_refine_ls_structure_factor_coef Fsqd
_refine_ls_weighting_details 'w=1/[\s^2^(Fo^2^)+(0.1123P)^2^+36.6550P] where P=(Fo^2^+2Fc^2^)/3'
_refine_ls_weighting_scheme calc
_refine_ls_wR_factor_gt 0.1842
_refine_ls_wR_factor_ref 0.2290
_reflns_Friedel_coverage 0.878
_reflns_Friedel_fraction_full 0.948
_reflns_Friedel_fraction_max 0.933
_reflns_number_gt 4464
_reflns_number_total 6777
_reflns_threshold_expression 'I > 2\s(I)'
_cod_data_source_file d3cc04109c2.cif
_cod_data_source_block sql-(13-bib)(ndc)-ni-gamma
_cod_database_code 7132278
_shelx_shelxl_version_number 2018/3
_shelx_space_group_comment
;
The symmetry employed for this shelxl refinement is uniquely defined
by the following loop, which should always be used as a source of
symmetry information in preference to the above space-group names.
They are only intended as comments.
;
_olex2_refinement_description
;
1. Twinned data refinement
 Scales: 0.85(5)
 0.15(5)
2. Fixed Uiso
 At 1.2 times of:
  All C(H) groups
 At 1.5 times of:
  All C(H,H,H) groups, All O(H) groups, All O(H,H) groups
3. Restrained distances
 C1C-O1C
 1.4 with sigma of 0.02
 O1-H1A = O1-H1B
 0.87 with sigma of 0.02
 O1A-H1AA
 0.87 with sigma of 0.02
 H1A-H1B
 1.38 with sigma of 0.04
 Ni1-H1A \\sim Ni1-H1B
 with sigma of 0.02
4. Uiso/Uaniso restraints and constraints
All non-hydrogen atoms have similar U: within 2A with sigma of 0.04 and sigma
for terminal atoms of 0.08 within 2A
Uanis(C17) = Uanis(N6) = Uanis(C15) = Uanis(N5) = Uanis(C16) = Uanis(C18) =
Uanis(C21) = Uanis(C20) = Uanis(C19)
Uanis(O1E) = Uanis(C1E)
Uanis(C6) = Uanis(O1D)
Uanis(C13) = Uanis(C14) = Uanis(C11) = Uanis(C12) = Uanis(N4) = Uanis(C8) =
Uanis(N3) = Uanis(C9) = Uanis(C10)
Uanis(C25) = Uanis(C24) = Uanis(C23) = Uanis(C32) = Uanis(C31) = Uanis(C30) =
Uanis(C29) = Uanis(C28) = Uanis(C27) = Uanis(C26)
Uanis(C1C) = Uanis(O1C)
Uanis(C1B) = Uanis(O1B)
Uanis(O1B) = Uanis(C1B)
5. Rigid body (RIGU) restrains
 C6, O1D
 with sigma for 1-2 distances of 0.004 and sigma for 1-3 distances of 0.004
 C1B, O1B
 with sigma for 1-2 distances of 0.004 and sigma for 1-3 distances of 0.004
 C1C, O1C
 with sigma for 1-2 distances of 0.004 and sigma for 1-3 distances of 0.004
6. Others
 Sof(O1E)=Sof(C1E)=Sof(H1EA)=Sof(H1EB)=Sof(H1EC)=FVAR(1)
 Sof(C1C)=Sof(H1CA)=Sof(H1CB)=Sof(H1CC)=FVAR(2)
 Fixed Sof: C1B(0.5) H1BA(0.5) H1BB(0.5) H1BC(0.5)
7.a Aromatic/amide H refined with riding coordinates:
 C32(H32), C28(H28), C1(H1), C19(H19), C2(H2), C5(H5), C10(H10), C31(H31),
 C8(H8), C3(H3), C21(H21), C7(H7), C13(H13), C9(H9), C27(H27), C15(H15),
 C25(H25), C17(H17), C26(H26), C16(H16), C14(H14), C12(H12), C20(H20), C34(H34)
7.b Idealised Me refined as rotating group:
 C6(H6A,H6B,H6C), C1B(H1BA,H1BB,H1BC), C1C(H1CA,H1CB,H1CC), C1E(H1EA,H1EB,H1EC)
;
_smtbx_masks_special_details
;
A solvent mask was calculated and 224 electrons were 
found in a volume of 596\%A^3^ in 1 void per unit cell. 
This is consistent with the presence of 
1.5[CH4O] per Asymmetric Unit 
which account for 216 electrons 
per unit cell.
;
_smtbx_masks_void_probe_radius 1.2
_smtbx_masks_void_truncation_radius 1.2
_olex2_submission_special_instructions 'No special instructions were received'

loop_
_space_group_symop_operation_xyz
'x, y, z'
'-x, -y, z+1/2'
'x, -y, z+1/2'
'-x, y, z'
'x+1/2, y+1/2, z'
'-x+1/2, -y+1/2, z+1/2'
'x+1/2, -y+1/2, z+1/2'
'-x+1/2, y+1/2, z'

loop_
_atom_site_label
_atom_site_type_symbol
_atom_site_fract_x
_atom_site_fract_y
_atom_site_fract_z
_atom_site_U_iso_or_equiv
_atom_site_adp_type
_atom_site_occupancy
_atom_site_site_symmetry_order
_atom_site_calc_flag
_atom_site_refinement_flags_posn
_atom_site_refinement_flags_adp
_atom_site_refinement_flags_occupancy
_atom_site_disorder_assembly
_atom_site_disorder_group
Ni1 Ni 0.70222(4) 0.43126(7) 1.08170(9) 0.0336(3) Uani 1 1 d D . . . .
O2 O 0.7276(3) 0.3516(6) 1.0020(4) 0.039(2) Uani 1 1 d . U . . .
O1 O 0.6130(2) 0.3822(4) 1.0792(5) 0.0348(14) Uani 1 1 d D . . . .
H1A H 0.616(4) 0.339(3) 1.105(4) 0.052 Uiso 1 1 d D U . . .
H1B H 0.609(4) 0.366(5) 1.036(2) 0.052 Uiso 1 1 d D U . . .
O3 O 0.6387(4) 0.3038(6) 0.9636(4) 0.040(2) Uani 1 1 d . U . . .
N1 N 0.6738(4) 0.5144(6) 1.0047(5) 0.040(2) Uani 1 1 d . U . . .
N4 N 0.6098(4) 0.5439(7) 1.2489(5) 0.0452(11) Uani 1 1 d . U . . .
O4 O 0.8645(4) 0.1882(6) 0.6981(5) 0.046(2) Uani 1 1 d . U . . .
O5 O 0.7721(4) 0.1550(6) 0.6567(4) 0.040(2) Uani 1 1 d . U . . .
N2 N 0.6094(4) 0.5826(6) 0.9364(5) 0.043(2) Uani 1 1 d . U . . .
O1B O 0.500000 0.8493(7) 0.5866(12) 0.080(4) Uani 1 2 d S TU P . .
N5 N 0.7919(3) 0.4703(5) 1.0805(8) 0.0431(9) Uani 1 1 d . U . . .
C22 C 0.6949(5) 0.3161(8) 0.9568(6) 0.033(3) Uani 1 1 d . U . . .
N3 N 0.6752(4) 0.5009(7) 1.1671(5) 0.0452(11) Uani 1 1 d . U . . .
C4 C 0.5537(5) 0.6033(8) 0.9026(6) 0.042(3) Uani 1 1 d . U . . .
C6 C 0.8445(6) 0.2832(8) 1.1453(8) 0.062(4) Uani 1 1 d . U . A 1
H6A H 0.807433 0.312380 1.132347 0.092 Uiso 1 1 calc R U . A 1
H6B H 0.878294 0.301862 1.115721 0.092 Uiso 1 1 calc R U . A 1
H6C H 0.854021 0.293242 1.195083 0.092 Uiso 1 1 calc R U . A 1
C32 C 0.7036(5) 0.2194(8) 0.8595(6) 0.0418(9) Uani 1 1 d . U . . .
H32 H 0.670273 0.191850 0.880313 0.050 Uiso 1 1 calc R U . . .
C28 C 0.8484(4) 0.3479(7) 0.7608(6) 0.0418(9) Uani 1 1 d . U . . .
H28 H 0.867718 0.327066 0.719796 0.050 Uiso 1 1 calc R U . . .
C30 C 0.7790(5) 0.2274(8) 0.7666(6) 0.0418(9) Uani 1 1 d . U . . .
C29 C 0.8005(5) 0.3007(8) 0.7942(6) 0.0418(9) Uani 1 1 d . U . . .
C1 C 0.6173(5) 0.5200(8) 0.9810(6) 0.033(2) Uani 1 1 d . U . . .
H1 H 0.585710 0.483871 0.994103 0.039 Uiso 1 1 calc R U . . .
C19 C 1.000000 0.4645(11) 1.0548(8) 0.0431(9) Uani 1 2 d S TU P . .
H19 H 0.999999 0.504739 1.090575 0.052 Uiso 1 2 calc R U P . .
C23 C 0.7255(5) 0.2887(8) 0.8900(6) 0.0418(9) Uani 1 1 d . U . . .
N6 N 0.8889(4) 0.4649(6) 1.0535(5) 0.0431(9) Uani 1 1 d . U . . .
C2 C 0.6650(5) 0.6221(9) 0.9330(7) 0.052(3) Uani 1 1 d . U . . .
H2 H 0.674384 0.669367 0.906857 0.063 Uiso 1 1 calc R U . . .
C5 C 0.500000 0.5869(10) 0.9365(8) 0.037(4) Uani 1 2 d S TU P . .
H5 H 0.500001 0.564397 0.982690 0.045 Uiso 1 2 calc R U P . .
C10 C 0.6652(4) 0.5363(8) 1.2823(6) 0.0452(11) Uani 1 1 d . U . . .
H10 H 0.673963 0.546951 1.330602 0.054 Uiso 1 1 calc R U . . .
C31 C 0.7311(5) 0.1884(8) 0.7961(6) 0.0418(9) Uani 1 1 d . U . . .
H31 H 0.715681 0.140607 0.774973 0.050 Uiso 1 1 calc R U . . .
C8 C 0.6175(5) 0.5210(9) 1.1815(7) 0.0452(11) Uani 1 1 d . U . . .
H8 H 0.585650 0.519278 1.147652 0.054 Uiso 1 1 calc R U . . .
C3 C 0.7032(5) 0.5791(8) 0.9748(7) 0.051(3) Uani 1 1 d . U . . .
H3 H 0.744767 0.592055 0.982495 0.061 Uiso 1 1 calc R U . . .
C21 C 0.9452(4) 0.3748(7) 0.9743(6) 0.0431(9) Uani 1 1 d . U . . .
H21 H 0.907887 0.356204 0.955197 0.052 Uiso 1 1 calc R U . . .
C7 C 0.5549(6) 0.6447(9) 0.8387(7) 0.051(3) Uani 1 1 d . U . . .
H7 H 0.592554 0.658128 0.817061 0.062 Uiso 1 1 calc R U . . .
C24 C 0.7740(5) 0.3324(8) 0.8570(6) 0.0418(9) Uani 1 1 d . U . . .
C13 C 0.500000 0.6441(13) 1.3655(9) 0.0452(11) Uani 1 2 d S TU P . .
H13 H 0.500000 0.675930 1.407296 0.054 Uiso 1 2 calc R U P . .
C18 C 0.9453(4) 0.4330(8) 1.0269(6) 0.0431(9) Uani 1 1 d . U . . .
C9 C 0.7056(5) 0.5098(8) 1.2311(6) 0.0452(11) Uani 1 1 d . U . . .
H9 H 0.747557 0.499382 1.238476 0.054 Uiso 1 1 calc R U . . .
C27 C 0.8662(5) 0.4197(7) 0.7860(6) 0.0418(9) Uani 1 1 d . U . . .
H27 H 0.897731 0.448528 0.762842 0.050 Uiso 1 1 calc R U . . .
C15 C 0.8361(4) 0.4263(8) 1.0526(6) 0.0431(9) Uani 1 1 d . U . . .
H15 H 0.830580 0.373444 1.034105 0.052 Uiso 1 1 calc R U . . .
C25 C 0.7928(5) 0.4113(8) 0.8805(6) 0.0418(9) Uani 1 1 d . U . . .
H25 H 0.773167 0.434917 0.920153 0.050 Uiso 1 1 calc R U . . .
C17 C 0.8793(4) 0.5397(6) 1.0840(8) 0.0431(9) Uani 1 1 d . U . . .
H17 H 0.908749 0.580492 1.092538 0.052 Uiso 1 1 calc R U . . .
C33 C 0.8076(6) 0.1888(9) 0.7020(7) 0.039(3) Uani 1 1 d . U . . .
C11 C 0.5537(5) 0.5699(8) 1.2806(6) 0.0452(11) Uani 1 1 d . U . . .
C26 C 0.8383(4) 0.4530(8) 0.8471(6) 0.0418(9) Uani 1 1 d . U . . .
H26 H 0.851114 0.503864 0.864734 0.050 Uiso 1 1 calc R U . . .
C16 C 0.8188(4) 0.5427(7) 1.0993(5) 0.0431(9) Uani 1 1 d . U . . .
H16 H 0.798261 0.587532 1.119584 0.052 Uiso 1 1 calc R U . . .
C14 C 0.5559(5) 0.6225(8) 1.3371(6) 0.0452(11) Uani 1 1 d . U . . .
H14 H 0.593164 0.642565 1.355281 0.054 Uiso 1 1 calc R U . . .
C12 C 0.500000 0.5403(12) 1.2515(9) 0.0452(11) Uani 1 2 d S TU P . .
H12 H 0.500001 0.502208 1.214045 0.054 Uiso 1 2 calc R U P . .
C20 C 1.000000 0.3437(11) 0.9496(9) 0.0431(9) Uani 1 2 d S TU P . .
H20 H 1.000000 0.301285 0.915926 0.052 Uiso 1 2 calc R U P . .
C34 C 0.500000 0.6664(11) 0.8065(10) 0.050(5) Uani 1 2 d S TU P . .
H34 H 0.500000 0.695608 0.763332 0.060 Uiso 1 2 calc R U P . .
C1B C 0.4891(14) 0.7751(14) 0.6246(16) 0.080(4) Uani 0.5 1 d . U P B -1
H1BA H 0.474339 0.787525 0.672218 0.120 Uiso 0.5 1 calc R U P B -1
H1BB H 0.527093 0.744381 0.627940 0.120 Uiso 0.5 1 calc R U P B -1
H1BC H 0.458636 0.743005 0.599429 0.120 Uiso 0.5 1 calc R U P B -1
O1D O 0.8362(8) 0.2046(12) 1.1353(12) 0.062(4) Uani 0.45(2) 1 d . U . A 1
C1C C 0.5564(11) 0.1774(16) 0.9619(13) 0.072(10) Uani 0.58(4) 1 d D U P C -1
H1CA H 0.575676 0.219252 0.990761 0.108 Uiso 0.58(4) 1 calc R U P C -1
H1CB H 0.572591 0.124436 0.975182 0.108 Uiso 0.58(4) 1 calc R U P C -1
H1CC H 0.512357 0.178195 0.969860 0.108 Uiso 0.58(4) 1 calc R U P C -1
O1A O 0.500000 0.5426(6) 0.5807(9) 0.042(2) Uani 1 2 d DS T P D 1
H1AA H 0.466(3) 0.570(6) 0.580(11) 0.063 Uiso 1 1 d D U . E 1
O1E O 1.0503(11) 0.5947(18) 0.8422(15) 0.105(10) Uani 0.50(3) 1 d . U P F -1
C1E C 0.993(3) 0.546(2) 0.8499(17) 0.105(10) Uani 0.50(3) 1 d . U P F -1
H1EA H 0.998483 0.493551 0.826787 0.158 Uiso 0.50(3) 1 calc R U P F -1
H1EB H 0.959250 0.574846 0.827682 0.158 Uiso 0.50(3) 1 calc R U P F -1
H1EC H 0.984336 0.537806 0.900130 0.158 Uiso 0.50(3) 1 calc R U P F -1
O1C O 0.568(3) 0.192(5) 0.890(2) 0.072(10) Uani 0.13(2) 1 d D U . C -1

loop_
_atom_site_aniso_label
_atom_site_aniso_U_11
_atom_site_aniso_U_22
_atom_site_aniso_U_33
_atom_site_aniso_U_23
_atom_site_aniso_U_13
_atom_site_aniso_U_12
Ni1 0.0165(5) 0.0608(8) 0.0236(6) -0.0001(8) -0.0004(7) 0.0018(5)
O2 0.022(4) 0.070(6) 0.025(5) 0.001(4) -0.006(3) 0.004(4)
O1 0.018(2) 0.060(4) 0.027(3) 0.003(5) -0.005(4) 0.004(3)
O3 0.023(4) 0.072(6) 0.026(5) -0.013(4) 0.001(3) -0.004(4)
N1 0.011(4) 0.073(7) 0.036(5) 0.002(5) 0.001(3) -0.004(4)
N4 0.0225(18) 0.079(3) 0.034(2) -0.018(2) -0.0058(16) 0.0006(19)
O4 0.021(4) 0.080(7) 0.038(5) -0.002(5) -0.005(4) 0.009(4)
O5 0.021(4) 0.071(6) 0.028(5) -0.007(4) 0.001(3) 0.006(4)
N2 0.014(4) 0.082(7) 0.034(5) 0.019(5) 0.008(4) -0.003(4)
O1B 0.059(7) 0.069(7) 0.112(10) 0.034(9) 0.000 0.000
N5 0.0200(14) 0.068(2) 0.042(2) -0.0092(19) 0.0011(16) -0.0011(15)
C22 0.031(6) 0.047(7) 0.022(6) 0.001(5) -0.004(5) 0.003(5)
N3 0.0225(18) 0.079(3) 0.034(2) -0.018(2) -0.0058(16) 0.0006(19)
C4 0.027(5) 0.065(8) 0.034(6) 0.015(5) -0.004(5) -0.003(5)
C6 0.045(6) 0.060(6) 0.079(8) 0.026(7) 0.028(5) 0.021(5)
C32 0.0268(14) 0.068(2) 0.0300(17) -0.0005(16) 0.0007(12) 0.0052(15)
C28 0.0268(14) 0.068(2) 0.0300(17) -0.0005(16) 0.0007(12) 0.0052(15)
C30 0.0268(14) 0.068(2) 0.0300(17) -0.0005(16) 0.0007(12) 0.0052(15)
C29 0.0268(14) 0.068(2) 0.0300(17) -0.0005(16) 0.0007(12) 0.0052(15)
C1 0.023(5) 0.047(6) 0.027(5) 0.001(5) 0.000(4) 0.001(4)
C19 0.0200(14) 0.068(2) 0.042(2) -0.0092(19) 0.0011(16) -0.0011(15)
C23 0.0268(14) 0.068(2) 0.0300(17) -0.0005(16) 0.0007(12) 0.0052(15)
N6 0.0200(14) 0.068(2) 0.042(2) -0.0092(19) 0.0011(16) -0.0011(15)
C2 0.029(6) 0.078(9) 0.049(7) 0.010(7) 0.002(5) -0.004(6)
C5 0.024(7) 0.062(10) 0.026(8) 0.017(7) 0.000 0.000
C10 0.0225(18) 0.079(3) 0.034(2) -0.018(2) -0.0058(16) 0.0006(19)
C31 0.0268(14) 0.068(2) 0.0300(17) -0.0005(16) 0.0007(12) 0.0052(15)
C8 0.0225(18) 0.079(3) 0.034(2) -0.018(2) -0.0058(16) 0.0006(19)
C3 0.018(5) 0.090(9) 0.045(7) 0.004(6) -0.007(4) -0.005(5)
C21 0.0200(14) 0.068(2) 0.042(2) -0.0092(19) 0.0011(16) -0.0011(15)
C7 0.030(6) 0.088(10) 0.036(7) 0.010(7) 0.004(5) -0.001(6)
C24 0.0268(14) 0.068(2) 0.0300(17) -0.0005(16) 0.0007(12) 0.0052(15)
C13 0.0225(18) 0.079(3) 0.034(2) -0.018(2) -0.0058(16) 0.0006(19)
C18 0.0200(14) 0.068(2) 0.042(2) -0.0092(19) 0.0011(16) -0.0011(15)
C9 0.0225(18) 0.079(3) 0.034(2) -0.018(2) -0.0058(16) 0.0006(19)
C27 0.0268(14) 0.068(2) 0.0300(17) -0.0005(16) 0.0007(12) 0.0052(15)
C15 0.0200(14) 0.068(2) 0.042(2) -0.0092(19) 0.0011(16) -0.0011(15)
C25 0.0268(14) 0.068(2) 0.0300(17) -0.0005(16) 0.0007(12) 0.0052(15)
C17 0.0200(14) 0.068(2) 0.042(2) -0.0092(19) 0.0011(16) -0.0011(15)
C33 0.026(6) 0.060(9) 0.032(7) 0.002(6) 0.002(5) 0.007(6)
C11 0.0225(18) 0.079(3) 0.034(2) -0.018(2) -0.0058(16) 0.0006(19)
C26 0.0268(14) 0.068(2) 0.0300(17) -0.0005(16) 0.0007(12) 0.0052(15)
C16 0.0200(14) 0.068(2) 0.042(2) -0.0092(19) 0.0011(16) -0.0011(15)
C14 0.0225(18) 0.079(3) 0.034(2) -0.018(2) -0.0058(16) 0.0006(19)
C12 0.0225(18) 0.079(3) 0.034(2) -0.018(2) -0.0058(16) 0.0006(19)
C20 0.0200(14) 0.068(2) 0.042(2) -0.0092(19) 0.0011(16) -0.0011(15)
C34 0.055(10) 0.062(12) 0.034(9) 0.017(9) 0.000 0.000
C1B 0.059(7) 0.069(7) 0.112(10) 0.034(9) 0.000 0.000
O1D 0.045(6) 0.060(6) 0.079(8) 0.026(7) 0.028(5) 0.021(5)
C1C 0.055(14) 0.094(19) 0.068(16) -0.023(14) 0.013(11) -0.050(13)
O1A 0.023(4) 0.062(6) 0.042(5) 0.000(9) 0.000 0.000
O1E 0.070(16) 0.15(2) 0.097(15) -0.018(13) 0.004(11) -0.041(15)
C1E 0.070(16) 0.15(2) 0.097(15) -0.018(13) 0.004(11) -0.041(15)
O1C 0.055(14) 0.094(19) 0.068(16) -0.023(14) 0.013(11) -0.050(13)

loop_
_atom_type_symbol
_atom_type_description
_atom_type_scat_dispersion_real
_atom_type_scat_dispersion_imag
_atom_type_scat_source
C C 0.0033 0.0016 'International Tables Vol C Tables 4.2.6.8 and 6.1.1.4'
H H 0.0000 0.0000 'International Tables Vol C Tables 4.2.6.8 and 6.1.1.4'
N N 0.0061 0.0033 'International Tables Vol C Tables 4.2.6.8 and 6.1.1.4'
Ni Ni 0.3393 1.1124 'International Tables Vol C Tables 4.2.6.8 and 6.1.1.4'
O O 0.0106 0.0060 'International Tables Vol C Tables 4.2.6.8 and 6.1.1.4'

loop_
_geom_angle_atom_site_label_1
_geom_angle_atom_site_label_2
_geom_angle_atom_site_label_3
_geom_angle
_geom_angle_site_symmetry_1
_geom_angle_site_symmetry_3
_geom_angle_publ_flag
O2 Ni1 O1 89.4(3) . . ?
O2 Ni1 N1 89.6(4) . . ?
O2 Ni1 O5 89.2(2) . 6_655 ?
N1 Ni1 O1 87.8(3) . . ?
O5 Ni1 O1 90.2(3) 6_655 . ?
O5 Ni1 N1 177.6(4) 6_655 . ?
N5 Ni1 O2 86.3(4) . . ?
N5 Ni1 O1 175.3(3) . . ?
N5 Ni1 N1 94.1(4) . . ?
N5 Ni1 O5 87.9(4) . 6_655 ?
N3 Ni1 O2 174.4(4) . . ?
N3 Ni1 O1 88.0(4) . . ?
N3 Ni1 N1 95.2(4) . . ?
N3 Ni1 O5 85.9(4) . 6_655 ?
N3 Ni1 N5 96.2(4) . . ?
C22 O2 Ni1 129.3(8) . . ?
Ni1 O1 H1A 104(5) . . ?
Ni1 O1 H1B 103(5) . . ?
H1A O1 H1B 106(6) . . ?
C1 N1 Ni1 124.0(8) . . ?
C1 N1 C3 104.5(10) . . ?
C3 N1 Ni1 131.0(7) . . ?
C10 N4 C11 126.4(9) . . ?
C8 N4 C10 107.3(9) . . ?
C8 N4 C11 126.2(10) . . ?
C33 O5 Ni1 125.8(8) . 6_654 ?
C1 N2 C4 125.3(9) . . ?
C1 N2 C2 106.1(9) . . ?
C2 N2 C4 128.6(10) . . ?
C15 N5 Ni1 122.0(7) . . ?
C15 N5 C16 105.4(8) . . ?
C16 N5 Ni1 132.3(7) . . ?
O2 C22 C23 117.1(10) . . ?
O3 C22 O2 124.5(11) . . ?
O3 C22 C23 118.5(11) . . ?
C8 N3 Ni1 124.7(8) . . ?
C8 N3 C9 104.7(9) . . ?
C9 N3 Ni1 126.8(8) . . ?
C5 C4 N2 118.9(10) . . ?
C5 C4 C7 121.5(11) . . ?
C7 C4 N2 119.5(10) . . ?
H6A C6 H6B 109.5 . . ?
H6A C6 H6C 109.5 . . ?
H6B C6 H6C 109.5 . . ?
O1D C6 H6A 109.5 . . ?
O1D C6 H6B 109.5 . . ?
O1D C6 H6C 109.5 . . ?
C23 C32 H32 119.9 . . ?
C23 C32 C31 120.2(11) . . ?
C31 C32 H32 119.9 . . ?
C29 C28 H28 118.9 . . ?
C27 C28 H28 118.9 . . ?
C27 C28 C29 122.3(11) . . ?
C29 C30 C33 121.7(11) . . ?
C31 C30 C29 121.3(11) . . ?
C31 C30 C33 117.0(12) . . ?
C30 C29 C28 123.1(11) . . ?
C30 C29 C24 119.5(11) . . ?
C24 C29 C28 117.4(11) . . ?
N1 C1 N2 112.7(10) . . ?
N1 C1 H1 123.7 . . ?
N2 C1 H1 123.7 . . ?
C18 C19 H19 121.7 4_755 . ?
C18 C19 H19 121.7 . . ?
C18 C19 C18 116.6(15) . 4_755 ?
C32 C23 C22 116.8(11) . . ?
C32 C23 C24 120.0(11) . . ?
C24 C23 C22 123.2(12) . . ?
C15 N6 C18 125.0(10) . . ?
C15 N6 C17 107.7(8) . . ?
C17 N6 C18 127.3(9) . . ?
N2 C2 H2 127.1 . . ?
C3 C2 N2 105.8(11) . . ?
C3 C2 H2 127.1 . . ?
C4 C5 C4 118.9(14) . 4_655 ?
C4 C5 H5 120.6 4_655 . ?
C4 C5 H5 120.6 . . ?
N4 C10 H10 127.0 . . ?
N4 C10 C9 105.9(9) . . ?
C9 C10 H10 127.0 . . ?
C32 C31 H31 120.0 . . ?
C30 C31 C32 120.0(11) . . ?
C30 C31 H31 120.0 . . ?
N4 C8 H8 123.7 . . ?
N3 C8 N4 112.5(10) . . ?
N3 C8 H8 123.7 . . ?
N1 C3 H3 124.5 . . ?
C2 C3 N1 110.9(10) . . ?
C2 C3 H3 124.5 . . ?
C18 C21 H21 120.1 . . ?
C18 C21 C20 119.9(10) . . ?
C20 C21 H21 120.1 . . ?
C4 C7 H7 120.4 . . ?
C4 C7 C34 119.2(12) . . ?
C34 C7 H7 120.4 . . ?
C29 C24 C23 118.8(12) . . ?
C29 C24 C25 118.4(10) . . ?
C23 C24 C25 122.5(10) . . ?
C14 C13 H13 117.8 4_655 . ?
C14 C13 H13 117.8 . . ?
C14 C13 C14 124.5(17) . 4_655 ?
C19 C18 N6 117.8(11) . . ?
C21 C18 C19 121.8(10) . . ?
C21 C18 N6 120.4(9) . . ?
N3 C9 H9 125.2 . . ?
C10 C9 N3 109.5(9) . . ?
C10 C9 H9 125.2 . . ?
C28 C27 H27 119.7 . . ?
C28 C27 C26 120.5(11) . . ?
C26 C27 H27 119.7 . . ?
N5 C15 N6 111.8(10) . . ?
N5 C15 H15 124.1 . . ?
N6 C15 H15 124.1 . . ?
C24 C25 H25 119.2 . . ?
C26 C25 C24 121.6(11) . . ?
C26 C25 H25 119.2 . . ?
N6 C17 H17 127.2 . . ?
C16 C17 N6 105.7(9) . . ?
C16 C17 H17 127.2 . . ?
O4 C33 O5 124.3(12) . . ?
O4 C33 C30 117.7(12) . . ?
O5 C33 C30 117.9(11) . . ?
C14 C11 N4 118.9(10) . . ?
C14 C11 C12 123.9(12) . . ?
C12 C11 N4 117.2(11) . . ?
C27 C26 H26 120.2 . . ?
C25 C26 C27 119.7(11) . . ?
C25 C26 H26 120.2 . . ?
N5 C16 H16 125.3 . . ?
C17 C16 N5 109.4(10) . . ?
C17 C16 H16 125.3 . . ?
C13 C14 H14 122.2 . . ?
C11 C14 C13 115.6(12) . . ?
C11 C14 H14 122.2 . . ?
C11 C12 C11 116.1(15) 4_655 . ?
C11 C12 H12 122.0 . . ?
C11 C12 H12 122.0 4_655 . ?
C21 C20 C21 120.0(15) 4_755 . ?
C21 C20 H20 120.0 4_755 . ?
C21 C20 H20 120.0 . . ?
C7 C34 C7 119.4(16) 4_655 . ?
C7 C34 H34 120.3 . . ?
C7 C34 H34 120.3 4_655 . ?
O1B C1B H1BA 109.5 . . ?
O1B C1B H1BB 109.5 . . ?
O1B C1B H1BC 109.5 . . ?
H1BA C1B H1BB 109.5 . . ?
H1BA C1B H1BC 109.5 . . ?
H1BB C1B H1BC 109.5 . . ?
H1CA C1C H1CB 109.5 . . ?
H1CA C1C H1CC 109.5 . . ?
H1CB C1C H1CC 109.5 . . ?
O1C C1C H1CA 109.5 . . ?
O1C C1C H1CB 109.5 . . ?
O1C C1C H1CC 109.5 . . ?
H1AA O1A H1AA 118(10) . 4_655 ?
O1E C1E H1EA 109.5 . . ?
O1E C1E H1EB 109.5 . . ?
O1E C1E H1EC 109.5 . . ?
H1EA C1E H1EB 109.5 . . ?
H1EA C1E H1EC 109.5 . . ?
H1EB C1E H1EC 109.5 . . ?

loop_
_geom_bond_atom_site_label_1
_geom_bond_atom_site_label_2
_geom_bond_distance
_geom_bond_site_symmetry_2
_geom_bond_publ_flag
Ni1 O2 2.081(9) . ?
Ni1 O1 2.125(6) . ?
Ni1 N1 2.102(10) . ?
Ni1 O5 2.093(9) 6_655 ?
Ni1 N5 2.076(7) . ?
Ni1 N3 2.073(10) . ?
O2 C22 1.263(14) . ?
O1 H1A 0.86(3) . ?
O1 H1B 0.87(3) . ?
O3 C22 1.259(15) . ?
N1 C1 1.325(14) . ?
N1 C3 1.374(16) . ?
N4 C10 1.381(13) . ?
N4 C8 1.341(15) . ?
N4 C11 1.439(14) . ?
O4 C33 1.255(15) . ?
O5 C33 1.287(16) . ?
N2 C4 1.425(13) . ?
N2 C1 1.349(15) . ?
N2 C2 1.390(14) . ?
O1B C1B 1.45(3) . ?
N5 C15 1.326(13) . ?
N5 C16 1.385(14) . ?
C22 C23 1.502(17) . ?
N3 C8 1.339(15) . ?
N3 C9 1.391(14) . ?
C4 C5 1.372(13) . ?
C4 C7 1.391(16) . ?
C6 H6A 0.9800 . ?
C6 H6B 0.9800 . ?
C6 H6C 0.9800 . ?
C6 O1D 1.33(2) . ?
C32 H32 0.9500 . ?
C32 C23 1.372(18) . ?
C32 C31 1.438(16) . ?
C28 H28 0.9500 . ?
C28 C29 1.457(16) . ?
C28 C27 1.340(16) . ?
C30 C29 1.405(18) . ?
C30 C31 1.357(16) . ?
C30 C33 1.516(18) . ?
C29 C24 1.424(16) . ?
C1 H1 0.9500 . ?
C19 H19 0.9500 . ?
C19 C18 1.414(13) 4_755 ?
C19 C18 1.414(13) . ?
C23 C24 1.434(17) . ?
N6 C18 1.440(13) . ?
N6 C15 1.327(13) . ?
N6 C17 1.385(14) . ?
C2 H2 0.9500 . ?
C2 C3 1.356(17) . ?
C5 H5 0.9500 . ?
C10 H10 0.9500 . ?
C10 C9 1.386(15) . ?
C31 H31 0.9500 . ?
C8 H8 0.9500 . ?
C3 H3 0.9500 . ?
C21 H21 0.9500 . ?
C21 C18 1.384(16) . ?
C21 C20 1.391(13) . ?
C7 H7 0.9500 . ?
C7 C34 1.399(15) . ?
C24 C25 1.441(17) . ?
C13 H13 0.9500 . ?
C13 C14 1.390(15) . ?
C13 C14 1.390(15) 4_655 ?
C9 H9 0.9500 . ?
C27 H27 0.9500 . ?
C27 C26 1.420(15) . ?
C15 H15 0.9500 . ?
C25 H25 0.9500 . ?
C25 C26 1.371(15) . ?
C17 H17 0.9500 . ?
C17 C16 1.364(12) . ?
C11 C14 1.379(16) . ?
C11 C12 1.393(14) . ?
C26 H26 0.9500 . ?
C16 H16 0.9500 . ?
C14 H14 0.9500 . ?
C12 H12 0.9500 . ?
C20 H20 0.9500 . ?
C34 H34 0.9500 . ?
C1B H1BA 0.9800 . ?
C1B H1BB 0.9800 . ?
C1B H1BC 0.9800 . ?
C1C H1CA 0.9800 . ?
C1C H1CB 0.9800 . ?
C1C H1CC 0.9800 . ?
C1C O1C 1.41(3) . ?
O1A H1AA 0.87(3) . ?
O1A H1AA 0.87(3) 4_655 ?
O1E C1E 1.50(5) . ?
C1E H1EA 0.9800 . ?
C1E H1EB 0.9800 . ?
C1E H1EC 0.9800 . ?

loop_
_geom_torsion_atom_site_label_1
_geom_torsion_atom_site_label_2
_geom_torsion_atom_site_label_3
_geom_torsion_atom_site_label_4
_geom_torsion
_geom_torsion_site_symmetry_1
_geom_torsion_site_symmetry_2
_geom_torsion_site_symmetry_3
_geom_torsion_site_symmetry_4
_geom_torsion_publ_flag
Ni1 O2 C22 O3 -21.8(19) . . . . ?
Ni1 O2 C22 C23 156.9(9) . . . . ?
Ni1 N1 C1 N2 174.5(8) . . . . ?
Ni1 N1 C3 C2 -172.8(9) . . . . ?
Ni1 O5 C33 O4 16(2) 6_654 . . . ?
Ni1 O5 C33 C30 -160.0(9) 6_654 . . . ?
Ni1 N5 C15 N6 176.0(8) . . . . ?
Ni1 N5 C16 C17 -175.9(11) . . . . ?
Ni1 N3 C8 N4 160.7(10) . . . . ?
Ni1 N3 C9 C10 -159.2(9) . . . . ?
O2 C22 C23 C32 147.3(11) . . . . ?
O2 C22 C23 C24 -34.6(18) . . . . ?
O3 C22 C23 C32 -33.9(18) . . . . ?
O3 C22 C23 C24 144.2(12) . . . . ?
N4 C10 C9 N3 -0.4(15) . . . . ?
N4 C11 C14 C13 -179.3(14) . . . . ?
N4 C11 C12 C11 -176.5(10) . . . 4_655 ?
N2 C4 C5 C4 -177.0(10) . . . 4_655 ?
N2 C4 C7 C34 -178.7(14) . . . . ?
N2 C2 C3 N1 -0.3(15) . . . . ?
C22 C23 C24 C29 179.3(11) . . . . ?
C22 C23 C24 C25 -7.4(18) . . . . ?
C4 N2 C1 N1 179.8(11) . . . . ?
C4 N2 C2 C3 179.3(12) . . . . ?
C4 C7 C34 C7 -1(3) . . . 4_655 ?
C32 C23 C24 C29 -2.7(17) . . . . ?
C32 C23 C24 C25 170.6(11) . . . . ?
C28 C29 C24 C23 178.2(10) . . . . ?
C28 C29 C24 C25 4.7(15) . . . . ?
C28 C27 C26 C25 0.0(16) . . . . ?
C30 C29 C24 C23 -0.7(16) . . . . ?
C30 C29 C24 C25 -174.2(11) . . . . ?
C29 C28 C27 C26 -0.2(16) . . . . ?
C29 C30 C31 C32 -3.9(17) . . . . ?
C29 C30 C33 O4 43.0(19) . . . . ?
C29 C30 C33 O5 -140.7(13) . . . . ?
C29 C24 C25 C26 -5.1(16) . . . . ?
C1 N1 C3 C2 -1.0(15) . . . . ?
C1 N2 C4 C5 31(2) . . . . ?
C1 N2 C4 C7 -153.7(12) . . . . ?
C1 N2 C2 C3 1.5(14) . . . . ?
C23 C32 C31 C30 0.4(16) . . . . ?
C23 C24 C25 C26 -178.3(11) . . . . ?
N6 C17 C16 N5 1.7(15) . . . . ?
C2 N2 C4 C5 -146.8(15) . . . . ?
C2 N2 C4 C7 29(2) . . . . ?
C2 N2 C1 N1 -2.2(14) . . . . ?
C5 C4 C7 C34 -3(2) . . . . ?
C10 N4 C8 N3 -1.9(17) . . . . ?
C10 N4 C11 C14 29(2) . . . . ?
C10 N4 C11 C12 -151.3(15) . . . . ?
C31 C32 C23 C22 -179.0(10) . . . . ?
C31 C32 C23 C24 2.8(17) . . . . ?
C31 C30 C29 C28 -174.8(11) . . . . ?
C31 C30 C29 C24 4.0(17) . . . . ?
C31 C30 C33 O4 -137.8(13) . . . . ?
C31 C30 C33 O5 38.5(18) . . . . ?
C8 N4 C10 C9 1.3(15) . . . . ?
C8 N4 C11 C14 -152.2(14) . . . . ?
C8 N4 C11 C12 27(2) . . . . ?
C8 N3 C9 C10 -0.7(16) . . . . ?
C3 N1 C1 N2 2.0(14) . . . . ?
C7 C4 C5 C4 8(3) . . . 4_655 ?
C24 C25 C26 C27 2.7(16) . . . . ?
C18 C19 C18 N6 -179.0(9) 4_755 . . . ?
C18 C19 C18 C21 -1(2) 4_755 . . . ?
C18 N6 C15 N5 -179.9(11) . . . . ?
C18 N6 C17 C16 178.8(11) . . . . ?
C18 C21 C20 C21 -4(2) . . . 4_755 ?
C9 N3 C8 N4 1.7(17) . . . . ?
C27 C28 C29 C30 176.6(11) . . . . ?
C27 C28 C29 C24 -2.2(16) . . . . ?
C15 N5 C16 C17 -1.8(16) . . . . ?
C15 N6 C18 C19 -155.7(12) . . . . ?
C15 N6 C18 C21 25.8(18) . . . . ?
C15 N6 C17 C16 -1.0(14) . . . . ?
C17 N6 C18 C19 24.5(19) . . . . ?
C17 N6 C18 C21 -154.0(12) . . . . ?
C17 N6 C15 N5 -0.1(15) . . . . ?
C33 C30 C29 C28 4.3(18) . . . . ?
C33 C30 C29 C24 -176.9(11) . . . . ?
C33 C30 C31 C32 177.0(11) . . . . ?
C11 N4 C10 C9 -179.9(12) . . . . ?
C11 N4 C8 N3 179.3(12) . . . . ?
C16 N5 C15 N6 1.1(15) . . . . ?
C14 C13 C14 C11 -6(3) 4_655 . . . ?
C14 C11 C12 C11 3(3) . . . 4_655 ?
C12 C11 C14 C13 1(2) . . . . ?
C20 C21 C18 C19 2(2) . . . . ?
C20 C21 C18 N6 -179.2(12) . . . . ?

loop_
_twin_individual_id
_twin_individual_mass_fraction_refined
1 0.85(5)
2 0.15(5)

loop_
_smtbx_masks_void_nr
_smtbx_masks_void_average_x
_smtbx_masks_void_average_y
_smtbx_masks_void_average_z
_smtbx_masks_void_volume
_smtbx_masks_void_count_electrons
_smtbx_masks_void_content
1 0.000 0.335 0.174 149.1 56.4 '3 methanol'
2 0.000 0.665 0.674 149.1 56.4 '3 methanol'
3 0.500 0.165 0.674 149.1 56.4 '3 methanol'
4 0.500 0.835 0.174 149.1 56.4 '3 methanol'
